data_7021124
loop_
_publ_author_name
'Dunsford, Jay J.'
'Tromp, Dorette S.'
'Cavell, Kingsley J.'
'Elsevier, Cornelis J.'
'Kariuki, Benson M.'

_publ_section_title
;
 N-alkyl functionalised expanded ring N-heterocyclic carbene complexes of
 rhodium(i) and iridium(i): structural investigations and preliminary
 catalytic evaluation.
;
_journal_issue 20
_journal_name_full 'Dalton transactions (Cambridge, England : 2003)'
_journal_page_first 7318
_journal_page_last 7329
_journal_paper_doi 10.1039/c2dt32823b
_journal_volume 42
_journal_year 2013
_chemical_formula_moiety 'C14 H28 Br N2'
_chemical_formula_sum 'C14 H28 Br N2'
_chemical_formula_weight 304.29
_chemical_name_systematic
;
?
;
_space_group_IT_number 19
_symmetry_cell_setting orthorhombic
_symmetry_space_group_name_Hall 'P 2ac 2ab'
_symmetry_space_group_name_H-M 'P 21 21 21'
_atom_sites_solution_hydrogens geom
_atom_sites_solution_primary direct
_atom_sites_solution_secondary difmap
_audit_creation_method SHELXL-97
_cell_angle_alpha 90.00
_cell_angle_beta 90.00
_cell_angle_gamma 90.00
_cell_formula_units_Z 4
_cell_length_a 7.0089(5)
_cell_length_b 13.0334(12)
_cell_length_c 18.072(2)
_cell_measurement_reflns_used 1659
_cell_measurement_temperature 150(2)
_cell_measurement_theta_max 24.24
_cell_measurement_theta_min 2.74
_cell_volume 1650.9(3)
_computing_cell_refinement DENZO/SCALEPACK
_computing_data_collection 'cOLLECT,Nonius BV, 1997-2001'
_computing_data_reduction DENZO/SCALEPACK
_computing_structure_refinement SHELXL-97
_computing_structure_solution SHELXs-97
_diffrn_ambient_temperature 150(2)
_diffrn_measured_fraction_theta_full 0.966
_diffrn_measured_fraction_theta_max 0.966
_diffrn_measurement_device_type 'Nonius KappaCCD'
_diffrn_measurement_method 'CCD scans'
_diffrn_radiation_monochromator graphite
_diffrn_radiation_source 'fine-focus sealed tube'
_diffrn_radiation_type MoK\a
_diffrn_radiation_wavelength 0.71073
_diffrn_reflns_av_R_equivalents 0.0100
_diffrn_reflns_av_sigmaI/netI 0.2224
_diffrn_reflns_limit_h_max 8
_diffrn_reflns_limit_h_min -8
_diffrn_reflns_limit_k_max 15
_diffrn_reflns_limit_k_min -15
_diffrn_reflns_limit_l_max 21
_diffrn_reflns_limit_l_min -21
_diffrn_reflns_number 2897
_diffrn_reflns_theta_full 25.24
_diffrn_reflns_theta_max 25.24
_diffrn_reflns_theta_min 2.74
_exptl_absorpt_coefficient_mu 2.476
_exptl_absorpt_correction_T_max 0.8265
_exptl_absorpt_correction_T_min 0.4778
_exptl_absorpt_correction_type empirical
_exptl_absorpt_process_details Denzo/Scalepack
_exptl_crystal_colour colourless
_exptl_crystal_density_diffrn 1.224
_exptl_crystal_density_method 'not measured'
_exptl_crystal_description needle
_exptl_crystal_F_000 644
_exptl_crystal_size_max 0.35
_exptl_crystal_size_mid 0.08
_exptl_crystal_size_min 0.08
_refine_diff_density_max 0.869
_refine_diff_density_min -0.432
_refine_diff_density_rms 0.080
_refine_ls_abs_structure_details 'Flack H D (1983), Acta Cryst. A39, 876-881'
_refine_ls_abs_structure_Flack 0.475(19)
_refine_ls_extinction_method none
_refine_ls_goodness_of_fit_ref 1.035
_refine_ls_hydrogen_treatment constr
_refine_ls_matrix_type full
_refine_ls_number_parameters 161
_refine_ls_number_reflns 2897
_refine_ls_number_restraints 0
_refine_ls_restrained_S_all 1.035
_refine_ls_R_factor_all 0.1654
_refine_ls_R_factor_gt 0.0559
_refine_ls_shift/su_max 0.003
_refine_ls_shift/su_mean 0.001
_refine_ls_structure_factor_coef Fsqd
_refine_ls_weighting_details 'calc w=1/[\s^2^(Fo^2^)+(0.0585P)^2^+0.0000P] where P=(Fo^2^+2Fc^2^)/3'
_refine_ls_weighting_scheme calc
_refine_ls_wR_factor_gt 0.1079
_refine_ls_wR_factor_ref 0.1178
_reflns_number_gt 1659
_reflns_number_total 2897
_reflns_threshold_expression >2\s(I)
_cod_data_source_file c2dt32823b.txt
_cod_data_source_block kjc1112
_cod_depositor_comments
;
The following automatic conversions were performed:

'_symmetry_cell_setting' value 'Orthorhombic' changed to
'orthorhombic' according to
/home/saulius/struct/CIF-dictionaries/cif_core.dic dictionary named
'cif_core.dic' version 2.4.2 from 2011-04-26.

Automatic conversion script
Id: cif_fix_values 1891 2012-01-12 08:04:46Z andrius 
;
_cod_original_sg_symbol_H-M P212121
_cod_database_code 7021124

loop_
_symmetry_equiv_pos_as_xyz
'x, y, z'
'-x+1/2, -y, z+1/2'
'x+1/2, -y+1/2, -z'
'-x, y+1/2, -z+1/2'

loop_
_atom_site_label
_atom_site_type_symbol
_atom_site_fract_x
_atom_site_fract_y
_atom_site_fract_z
_atom_site_U_iso_or_equiv
_atom_site_adp_type
_atom_site_occupancy
_atom_site_symmetry_multiplicity
_atom_site_calc_flag
_atom_site_refinement_flags
C1 C 0.8087(8) 0.1013(5) 0.2978(3) 0.0395(16) Uani 1 1 d .
C2 C 0.7261(8) -0.0637(4) 0.2415(3) 0.0407(14) Uani 1 1 d .
H2A H 0.8329 -0.0879 0.2102 0.049 Uiso 1 1 calc R
H2B H 0.6054 -0.0890 0.2197 0.049 Uiso 1 1 calc R
C3 C 0.7484(8) -0.1050(4) 0.3188(3) 0.0382(13) Uani 1 1 d .
H3A H 0.7647 -0.1804 0.3171 0.046 Uiso 1 1 calc R
H3B H 0.6326 -0.0895 0.3481 0.046 Uiso 1 1 calc R
C4 C 0.9220(8) -0.0558(4) 0.3551(3) 0.0422(16) Uani 1 1 d .
H4A H 0.9309 -0.0780 0.4074 0.051 Uiso 1 1 calc R
H4B H 1.0395 -0.0780 0.3293 0.051 Uiso 1 1 calc R
C5 C 0.6236(7) 0.1074(4) 0.1855(3) 0.0422(15) Uani 1 1 d .
H5A H 0.5879 0.1753 0.2057 0.051 Uiso 1 1 calc R
H5B H 0.5040 0.0706 0.1734 0.051 Uiso 1 1 calc R
C6 C 0.7373(8) 0.1238(4) 0.1134(3) 0.0449(14) Uani 1 1 d .
C7 C 0.7635(14) 0.0224(4) 0.0726(3) 0.0591(18) Uani 1 1 d .
H7A H 0.8013 0.0359 0.0213 0.089 Uiso 1 1 calc R
H7B H 0.6432 -0.0159 0.0732 0.089 Uiso 1 1 calc R
H7C H 0.8629 -0.0180 0.0972 0.089 Uiso 1 1 calc R
C8 C 0.9300(9) 0.1726(5) 0.1310(4) 0.064(2) Uani 1 1 d .
H8A H 1.0048 0.1258 0.1619 0.096 Uiso 1 1 calc R
H8B H 0.9098 0.2373 0.1575 0.096 Uiso 1 1 calc R
H8C H 0.9989 0.1861 0.0848 0.096 Uiso 1 1 calc R
C9 C 0.6112(12) 0.1975(6) 0.0664(4) 0.082(3) Uani 1 1 d .
H9A H 0.5924 0.2620 0.0934 0.124 Uiso 1 1 calc R
H9B H 0.4872 0.1653 0.0570 0.124 Uiso 1 1 calc R
H9C H 0.6747 0.2117 0.0191 0.124 Uiso 1 1 calc R
C10 C 0.9965(7) 0.1207(5) 0.4078(3) 0.0391(14) Uani 1 1 d .
H10A H 0.9742 0.0896 0.4570 0.047 Uiso 1 1 calc R
H10B H 0.9330 0.1885 0.4075 0.047 Uiso 1 1 calc R
C11 C 1.2129(8) 0.1374(5) 0.3981(3) 0.0382(15) Uani 1 1 d .
C12 C 1.3277(9) 0.0423(6) 0.4174(4) 0.068(2) Uani 1 1 d .
H12A H 1.4638 0.0594 0.4183 0.102 Uiso 1 1 calc R
H12B H 1.3044 -0.0110 0.3803 0.102 Uiso 1 1 calc R
H12C H 1.2888 0.0171 0.4663 0.102 Uiso 1 1 calc R
C13 C 1.2652(10) 0.2223(5) 0.4527(3) 0.0550(17) Uani 1 1 d .
H13A H 1.4011 0.2387 0.4479 0.083 Uiso 1 1 calc R
H13B H 1.2390 0.1991 0.5033 0.083 Uiso 1 1 calc R
H13C H 1.1891 0.2836 0.4421 0.083 Uiso 1 1 calc R
C14 C 1.2542(8) 0.1717(5) 0.3202(3) 0.0503(15) Uani 1 1 d .
H14A H 1.1721 0.2300 0.3076 0.075 Uiso 1 1 calc R
H14B H 1.2291 0.1150 0.2859 0.075 Uiso 1 1 calc R
H14C H 1.3883 0.1923 0.3162 0.075 Uiso 1 1 calc R
N1 N 0.7248(6) 0.0496(3) 0.2434(2) 0.0357(11) Uani 1 1 d .
N2 N 0.9050(6) 0.0556(4) 0.3516(3) 0.0373(12) Uani 1 1 d .
Br1 Br 1.23007(7) -0.12489(5) 0.18590(4) 0.0497(3) Uani 1 1 d .

loop_
_atom_site_aniso_label
_atom_site_aniso_U_11
_atom_site_aniso_U_22
_atom_site_aniso_U_33
_atom_site_aniso_U_23
_atom_site_aniso_U_13
_atom_site_aniso_U_12
C1 0.035(3) 0.059(4) 0.024(4) 0.003(3) 0.010(3) -0.001(3)
C2 0.042(3) 0.035(3) 0.045(4) -0.007(3) -0.005(3) -0.006(3)
C3 0.050(3) 0.027(3) 0.038(3) 0.006(3) 0.001(4) -0.001(3)
C4 0.057(4) 0.038(4) 0.032(4) -0.004(3) 0.004(3) 0.001(3)
C5 0.037(3) 0.049(4) 0.040(4) -0.005(4) -0.009(3) 0.001(3)
C6 0.061(4) 0.048(3) 0.026(3) -0.004(3) -0.011(3) 0.008(5)
C7 0.076(5) 0.069(4) 0.032(4) -0.006(3) -0.002(4) 0.011(5)
C8 0.081(5) 0.074(5) 0.037(5) 0.010(4) 0.007(4) -0.025(4)
C9 0.119(7) 0.076(6) 0.052(6) 0.019(5) 0.004(5) 0.037(5)
C10 0.055(3) 0.038(4) 0.024(3) -0.004(3) -0.006(3) -0.004(3)
C11 0.043(3) 0.040(4) 0.031(3) -0.001(3) 0.005(3) 0.004(3)
C12 0.058(5) 0.077(5) 0.069(5) 0.001(4) -0.014(4) 0.015(4)
C13 0.053(4) 0.060(4) 0.052(4) -0.014(3) 0.001(4) -0.009(4)
C14 0.038(3) 0.070(4) 0.043(4) -0.003(3) 0.008(4) -0.012(3)
N1 0.038(3) 0.043(3) 0.026(3) 0.003(2) 0.003(3) -0.002(2)
N2 0.046(3) 0.036(3) 0.030(3) -0.003(3) 0.002(3) -0.003(2)
Br1 0.0448(3) 0.0441(4) 0.0603(4) -0.0014(3) 0.0010(4) -0.0041(4)

loop_
_atom_type_symbol
_atom_type_description
_atom_type_scat_dispersion_real
_atom_type_scat_dispersion_imag
_atom_type_scat_source
C C 0.0033 0.0016 'International Tables Vol C Tables 4.2.6.8 and 6.1.1.4'
H H 0.0000 0.0000 'International Tables Vol C Tables 4.2.6.8 and 6.1.1.4'
N N 0.0061 0.0033 'International Tables Vol C Tables 4.2.6.8 and 6.1.1.4'
Br Br -0.2901 2.4595 'International Tables Vol C Tables 4.2.6.8 and 6.1.1.4'

loop_
_geom_angle_atom_site_label_1
_geom_angle_atom_site_label_2
_geom_angle_atom_site_label_3
_geom_angle
N2 C1 N1 122.6(5)
N1 C2 C3 109.6(4)
N1 C2 H2A 109.7
C3 C2 H2A 109.7
N1 C2 H2B 109.7
C3 C2 H2B 109.7
H2A C2 H2B 108.2
C2 C3 C4 109.4(4)
C2 C3 H3A 109.8
C4 C3 H3A 109.8
C2 C3 H3B 109.8
C4 C3 H3B 109.8
H3A C3 H3B 108.2
N2 C4 C3 109.5(5)
N2 C4 H4A 109.8
C3 C4 H4A 109.8
N2 C4 H4B 109.8
C3 C4 H4B 109.8
H4A C4 H4B 108.2
N1 C5 C6 115.0(4)
N1 C5 H5A 108.5
C6 C5 H5A 108.5
N1 C5 H5B 108.5
C6 C5 H5B 108.5
H5A C5 H5B 107.5
C7 C6 C8 110.8(6)
C7 C6 C5 110.5(5)
C8 C6 C5 109.8(4)
C7 C6 C9 109.9(5)
C8 C6 C9 111.0(6)
C5 C6 C9 104.7(5)
C6 C7 H7A 109.5
C6 C7 H7B 109.5
H7A C7 H7B 109.5
C6 C7 H7C 109.5
H7A C7 H7C 109.5
H7B C7 H7C 109.5
C6 C8 H8A 109.5
C6 C8 H8B 109.5
H8A C8 H8B 109.5
C6 C8 H8C 109.5
H8A C8 H8C 109.5
H8B C8 H8C 109.5
C6 C9 H9A 109.5
C6 C9 H9B 109.5
H9A C9 H9B 109.5
C6 C9 H9C 109.5
H9A C9 H9C 109.5
H9B C9 H9C 109.5
N2 C10 C11 115.6(5)
N2 C10 H10A 108.4
C11 C10 H10A 108.4
N2 C10 H10B 108.4
C11 C10 H10B 108.4
H10A C10 H10B 107.4
C14 C11 C12 110.8(5)
C14 C11 C13 110.1(5)
C12 C11 C13 108.4(5)
C14 C11 C10 109.7(4)
C12 C11 C10 112.3(5)
C13 C11 C10 105.4(5)
C11 C12 H12A 109.5
C11 C12 H12B 109.5
H12A C12 H12B 109.5
C11 C12 H12C 109.5
H12A C12 H12C 109.5
H12B C12 H12C 109.5
C11 C13 H13A 109.5
C11 C13 H13B 109.5
H13A C13 H13B 109.5
C11 C13 H13C 109.5
H13A C13 H13C 109.5
H13B C13 H13C 109.5
C11 C14 H14A 109.5
C11 C14 H14B 109.5
H14A C14 H14B 109.5
C11 C14 H14C 109.5
H14A C14 H14C 109.5
H14B C14 H14C 109.5
C1 N1 C5 118.6(4)
C1 N1 C2 121.5(5)
C5 N1 C2 119.8(4)
C1 N2 C4 121.4(5)
C1 N2 C10 118.0(5)
C4 N2 C10 120.6(5)

loop_
_geom_bond_atom_site_label_1
_geom_bond_atom_site_label_2
_geom_bond_distance
C1 N2 1.326(7)
C1 N1 1.329(7)
C2 N1 1.476(6)
C2 C3 1.505(7)
C2 H2A 0.9900
C2 H2B 0.9900
C3 C4 1.524(8)
C3 H3A 0.9900
C3 H3B 0.9900
C4 N2 1.458(7)
C4 H4A 0.9900
C4 H4B 0.9900
C5 N1 1.472(7)
C5 C6 1.543(8)
C5 H5A 0.9900
C5 H5B 0.9900
C6 C7 1.524(8)
C6 C8 1.526(8)
C6 C9 1.557(8)
C7 H7A 0.9800
C7 H7B 0.9800
C7 H7C 0.9800
C8 H8A 0.9800
C8 H8B 0.9800
C8 H8C 0.9800
C9 H9A 0.9800
C9 H9B 0.9800
C9 H9C 0.9800
C10 N2 1.471(7)
C10 C11 1.542(7)
C10 H10A 0.9900
C10 H10B 0.9900
C11 C14 1.506(7)
C11 C12 1.519(8)
C11 C13 1.527(7)
C12 H12A 0.9800
C12 H12B 0.9800
C12 H12C 0.9800
C13 H13A 0.9800
C13 H13B 0.9800
C13 H13C 0.9800
C14 H14A 0.9800
C14 H14B 0.9800
C14 H14C 0.9800
